data_7250587
loop_
_publ_author_name
'Chen, Luyao'
'Hu, Wei'
'Lei, Caijin'
'Tang, Jie'
'Xiao, Chuan'
'Cheng, Guangbin'
'Yang, Hongwei'

_publ_section_title
;
 Constructing high-performance and insensitive energetic salts through
 increased hydrogen bonds
;
_journal_issue 29
_journal_name_full CrystEngComm
_journal_page_first 4976
_journal_page_last 4984
_journal_paper_doi 10.1039/D5CE00504C
_journal_volume 27
_journal_year 2025
_chemical_formula_moiety 'C4 H8 N5 O, C N3 O6'
_chemical_formula_sum 'C5 H8 N8 O7'
_chemical_formula_weight 292.19
_space_group_crystal_system monoclinic
_space_group_IT_number 14
_space_group_name_Hall '-P 2yn'
_space_group_name_H-M_alt 'P 1 21/n 1'
_atom_sites_solution_hydrogens geom
_atom_sites_solution_primary iterative
_audit_creation_date 2025-06-06
_audit_creation_method
;
Olex2 1.5
(compiled 2021.10.07 svn.r9718050b for OlexSys, GUI svn.r6410)
;
_audit_update_record
;
2025-06-16 deposited with the CCDC.	2025-06-18 downloaded from the CCDC.
;
_cell_angle_alpha 90
_cell_angle_beta 109.7340(10)
_cell_angle_gamma 90
_cell_formula_units_Z 4
_cell_length_a 7.3547(2)
_cell_length_b 17.5020(4)
_cell_length_c 8.7636(2)
_cell_measurement_reflns_used 8875
_cell_measurement_temperature 213.00
_cell_measurement_theta_max 68.203
_cell_measurement_theta_min 2.525
_cell_volume 1061.82(5)
_computing_cell_refinement 'SAINT V8.41 (Bruker AXS LLC)'
_computing_data_collection 'APEX5 V2023.9-2 (Bruker, 2023)'
_computing_data_reduction 'SAINT V8.41 (Bruker AXS LLC)'
_computing_molecular_graphics 'Olex2 1.5 (Dolomanov et al., 2009)'
_computing_publication_material 'Olex2 1.5 (Dolomanov et al., 2009)'
_computing_structure_refinement 'SHELXL 2018/3 (Sheldrick, 2015)'
_computing_structure_solution 'olex2.solve 1.5 (Bourhis et al., 2015)'
_diffrn_ambient_temperature 213.00
_diffrn_measured_fraction_theta_full 0.994
_diffrn_measured_fraction_theta_max 0.993
_diffrn_measurement_device_type 'Bruker D8 VENTURE'
_diffrn_measurement_method '\f and \w scans'
_diffrn_radiation_type CuK\a
_diffrn_radiation_wavelength 1.54178
_diffrn_reflns_av_R_equivalents 0.0299
_diffrn_reflns_av_unetI/netI 0.0199
_diffrn_reflns_Laue_measured_fraction_full 0.994
_diffrn_reflns_Laue_measured_fraction_max 0.993
_diffrn_reflns_limit_h_max 8
_diffrn_reflns_limit_h_min -8
_diffrn_reflns_limit_k_max 21
_diffrn_reflns_limit_k_min -21
_diffrn_reflns_limit_l_max 10
_diffrn_reflns_limit_l_min -10
_diffrn_reflns_number 12759
_diffrn_reflns_point_group_measured_fraction_full 0.994
_diffrn_reflns_point_group_measured_fraction_max 0.993
_diffrn_reflns_theta_full 67.679
_diffrn_reflns_theta_max 68.219
_diffrn_reflns_theta_min 5.054
_diffrn_source_current 1.1
_diffrn_source_power 0.05500000000000001
_diffrn_source_voltage 50.0
_diffrn_standards_number 0
_exptl_absorpt_coefficient_mu 1.494
_exptl_absorpt_correction_T_max 0.7531
_exptl_absorpt_correction_T_min 0.6304
_exptl_absorpt_correction_type multi-scan
_exptl_absorpt_process_details
;
SADABS-2016/2 (Bruker,2016/2) was used for absorption correction.
wR2(int) was 0.1384 before and 0.0472 after correction.
The Ratio of minimum to maximum transmission is 0.8371.
The \l/2 correction factor is Not present.
;
_exptl_crystal_colour 'metallic light colourless'
_exptl_crystal_colour_lustre metallic
_exptl_crystal_colour_modifier light
_exptl_crystal_colour_primary colourless
_exptl_crystal_density_diffrn 1.828
_exptl_crystal_description block
_exptl_crystal_F_000 600
_exptl_crystal_size_max 0.15
_exptl_crystal_size_mid 0.12
_exptl_crystal_size_min 0.11
_refine_diff_density_max 0.476
_refine_diff_density_min -0.438
_refine_diff_density_rms 0.048
_refine_ls_extinction_coef 0.0026(4)
_refine_ls_extinction_expression Fc^*^=kFc[1+0.001xFc^2^\l^3^/sin(2\q)]^-1/4^
_refine_ls_extinction_method 'SHELXL-2018/3 (Sheldrick 2018)'
_refine_ls_goodness_of_fit_ref 1.076
_refine_ls_hydrogen_treatment constr
_refine_ls_matrix_type full
_refine_ls_number_parameters 183
_refine_ls_number_reflns 1925
_refine_ls_number_restraints 1
_refine_ls_restrained_S_all 1.103
_refine_ls_R_factor_all 0.0327
_refine_ls_R_factor_gt 0.0311
_refine_ls_shift/su_max 0.001
_refine_ls_shift/su_mean 0.000
_refine_ls_structure_factor_coef Fsqd
_refine_ls_weighting_details 'w=1/[\s^2^(Fo^2^)+(0.0415P)^2^+0.5140P] where P=(Fo^2^+2Fc^2^)/3'
_refine_ls_weighting_scheme calc
_refine_ls_wR_factor_gt 0.0833
_refine_ls_wR_factor_ref 0.0840
_reflns_Friedel_coverage 0.000
_reflns_number_gt 1832
_reflns_number_total 1925
_reflns_threshold_expression 'I > 2\s(I)'
_cod_data_source_file d5ce00504c2.cif
_cod_data_source_block cu_20250214_zzh_nlg_cly_2025_1
_cod_depositor_comments 'Adding full bibliography for 7250585--7250588.cif.'
_cod_database_code 7250587
_shelx_shelxl_version_number 2018/3
_shelx_space_group_comment
;
The symmetry employed for this shelxl refinement is uniquely defined
by the following loop, which should always be used as a source of
symmetry information in preference to the above space-group names.
They are only intended as comments.
;
_shelx_estimated_absorpt_t_max 0.853
_shelx_estimated_absorpt_t_min 0.807
_olex2_refinement_description
;
1. Fixed Uiso
 At 1.2 times of:
  All C(H,H) groups, All N(H) groups, All N(H,H) groups, All N(H,H,H) groups
2. Restrained distances
 O6_$1-O6
 2.86 with sigma of 0.001
3.a Secondary CH2 refined with riding coordinates:
 C1(H1A,H1B)
3.b Aromatic/amide H refined with riding coordinates:
 N3(H3)
3.c X=CH2 refined with riding coordinates:
 N5(H5A,H5B)
3.d Idealised Me refined as rotating group:
 N1(H1C,H1D,H1E)
;
_olex2_submission_special_instructions 'No special instructions were received'

loop_
_space_group_symop_operation_xyz
'x, y, z'
'-x+1/2, y+1/2, -z+1/2'
'-x, -y, -z'
'x-1/2, -y-1/2, z-1/2'

loop_
_atom_site_label
_atom_site_type_symbol
_atom_site_fract_x
_atom_site_fract_y
_atom_site_fract_z
_atom_site_U_iso_or_equiv
_atom_site_adp_type
_atom_site_occupancy
_atom_site_site_symmetry_order
_atom_site_calc_flag
_atom_site_refinement_flags_posn
_atom_site_refinement_flags_adp
_atom_site_refinement_flags_occupancy
_atom_site_disorder_assembly
_atom_site_disorder_group
C1 C 1.0541(2) 0.35098(8) 0.63281(17) 0.0233(3) Uani 1 1 d . . . . .
H1A H 1.168210 0.319455 0.644672 0.028 Uiso 1 1 calc R U . . .
H1B H 1.017701 0.376653 0.527358 0.028 Uiso 1 1 calc R U . . .
N1 N 1.10173(16) 0.40890(7) 0.76337(15) 0.0223(3) Uani 1 1 d . . . . .
H1C H 1.000630 0.440623 0.747151 0.027 Uiso 1 1 calc R U . . .
H1D H 1.205600 0.435875 0.762590 0.027 Uiso 1 1 calc R U . . .
H1E H 1.127937 0.385437 0.859807 0.027 Uiso 1 1 calc R U . . .
O1 O 0.92040(15) 0.22293(6) 0.42916(13) 0.0272(3) Uani 1 1 d . . . . .
C2 C 0.89126(18) 0.30097(7) 0.63872(16) 0.0177(3) Uani 1 1 d . . . . .
N2 N 0.80375(16) 0.31782(6) 0.73871(14) 0.0192(3) Uani 1 1 d . . . . .
C3 C 0.83702(19) 0.23548(8) 0.52813(16) 0.0182(3) Uani 1 1 d . . . . .
N3 N 0.65594(16) 0.27143(6) 0.73762(14) 0.0194(3) Uani 1 1 d . . . . .
H3 H 0.592839 0.281853 0.803039 0.023 Uiso 1 1 calc R U . . .
C4 C 0.60188(19) 0.21010(7) 0.64048(16) 0.0179(3) Uani 1 1 d . . . . .
N4 N 0.69234(16) 0.18989(6) 0.53793(13) 0.0191(3) Uani 1 1 d . . . . .
N5 N 0.45358(18) 0.16882(7) 0.64907(15) 0.0270(3) Uani 1 1 d . . . . .
H5A H 0.415784 0.128731 0.587837 0.032 Uiso 1 1 calc R U . . .
H5B H 0.394475 0.181947 0.715916 0.032 Uiso 1 1 calc R U . . .
O2 O 0.66946(16) 0.44961(6) 0.17473(15) 0.0341(3) Uani 1 1 d . . . . .
O3 O 0.63695(17) 0.35502(6) 0.32294(15) 0.0361(3) Uani 1 1 d . . . . .
O4 O 0.36421(17) 0.37045(7) 0.44893(15) 0.0381(3) Uani 1 1 d . . . . .
C5 C 0.4271(2) 0.45468(8) 0.27593(17) 0.0225(3) Uani 1 1 d . . . . .
O5 O 0.21627(17) 0.48046(6) 0.40490(14) 0.0337(3) Uani 1 1 d . . . . .
N6 N 0.58457(17) 0.41775(7) 0.25914(14) 0.0223(3) Uani 1 1 d . . . . .
O6 O 0.19086(8) 0.52339(6) 0.09319(11) 0.0277(3) Uani 1 1 d D . . . .
N7 N 0.33125(17) 0.43289(7) 0.38055(15) 0.0240(3) Uani 1 1 d . . . . .
O7 O 0.47008(15) 0.57548(6) 0.19040(15) 0.0330(3) Uani 1 1 d . . . . .
N8 N 0.35877(16) 0.52265(6) 0.18047(14) 0.0202(3) Uani 1 1 d . . . . .

loop_
_atom_site_aniso_label
_atom_site_aniso_U_11
_atom_site_aniso_U_22
_atom_site_aniso_U_33
_atom_site_aniso_U_23
_atom_site_aniso_U_13
_atom_site_aniso_U_12
C1 0.0209(7) 0.0269(7) 0.0255(7) 0.0008(6) 0.0125(6) -0.0037(6)
N1 0.0176(6) 0.0209(6) 0.0295(6) 0.0032(5) 0.0092(5) -0.0032(4)
O1 0.0299(6) 0.0308(6) 0.0303(6) -0.0028(4) 0.0225(5) 0.0011(4)
C2 0.0156(6) 0.0204(7) 0.0185(6) 0.0037(5) 0.0077(5) 0.0015(5)
N2 0.0177(6) 0.0202(6) 0.0225(6) -0.0003(4) 0.0104(5) -0.0021(4)
C3 0.0186(6) 0.0192(6) 0.0191(6) 0.0034(5) 0.0095(5) 0.0044(5)
N3 0.0195(6) 0.0218(6) 0.0226(6) -0.0030(4) 0.0147(5) -0.0037(4)
C4 0.0173(6) 0.0194(6) 0.0181(6) 0.0025(5) 0.0074(5) 0.0007(5)
N4 0.0199(6) 0.0196(6) 0.0204(6) -0.0007(4) 0.0102(5) 0.0003(4)
N5 0.0275(6) 0.0291(7) 0.0306(7) -0.0070(5) 0.0178(5) -0.0115(5)
O2 0.0374(6) 0.0284(6) 0.0489(7) 0.0049(5) 0.0309(6) 0.0053(5)
O3 0.0375(6) 0.0292(6) 0.0430(6) 0.0144(5) 0.0155(5) 0.0146(5)
O4 0.0383(7) 0.0371(6) 0.0437(7) 0.0189(5) 0.0199(5) 0.0031(5)
C5 0.0203(7) 0.0217(7) 0.0276(7) 0.0044(6) 0.0107(6) 0.0014(5)
O5 0.0340(6) 0.0387(6) 0.0364(6) 0.0026(5) 0.0223(5) 0.0060(5)
N6 0.0206(6) 0.0221(6) 0.0240(6) 0.0006(5) 0.0073(5) 0.0013(5)
O6 0.0201(5) 0.0313(6) 0.0292(5) 0.0028(4) 0.0052(4) 0.0026(4)
N7 0.0215(6) 0.0270(6) 0.0243(6) 0.0018(5) 0.0086(5) -0.0029(5)
O7 0.0266(6) 0.0187(5) 0.0569(7) 0.0018(5) 0.0184(5) -0.0027(4)
N8 0.0193(6) 0.0190(6) 0.0245(6) -0.0005(5) 0.0105(5) 0.0000(4)

loop_
_atom_type_symbol
_atom_type_description
_atom_type_scat_dispersion_real
_atom_type_scat_dispersion_imag
_atom_type_scat_source
C C 0.0181 0.0091 'International Tables Vol C Tables 4.2.6.8 and 6.1.1.4'
H H 0.0000 0.0000 'International Tables Vol C Tables 4.2.6.8 and 6.1.1.4'
N N 0.0311 0.0180 'International Tables Vol C Tables 4.2.6.8 and 6.1.1.4'
O O 0.0492 0.0322 'International Tables Vol C Tables 4.2.6.8 and 6.1.1.4'

loop_
_geom_angle_atom_site_label_1
_geom_angle_atom_site_label_2
_geom_angle_atom_site_label_3
_geom_angle
_geom_angle_site_symmetry_1
_geom_angle_site_symmetry_3
_geom_angle_publ_flag
H1A C1 H1B 108.0 . . ?
N1 C1 H1A 109.5 . . ?
N1 C1 H1B 109.5 . . ?
N1 C1 C2 110.90(11) . . ?
C2 C1 H1A 109.5 . . ?
C2 C1 H1B 109.5 . . ?
C1 N1 H1C 109.5 . . ?
C1 N1 H1D 109.5 . . ?
C1 N1 H1E 109.5 . . ?
H1C N1 H1D 109.5 . . ?
H1C N1 H1E 109.5 . . ?
H1D N1 H1E 109.5 . . ?
N2 C2 C1 118.68(12) . . ?
N2 C2 C3 122.89(12) . . ?
C3 C2 C1 118.42(12) . . ?
C2 N2 N3 116.33(11) . . ?
O1 C3 C2 120.83(12) . . ?
O1 C3 N4 121.63(13) . . ?
N4 C3 C2 117.53(11) . . ?
N2 N3 H3 118.4 . . ?
C4 N3 N2 123.25(11) . . ?
C4 N3 H3 118.4 . . ?
N4 C4 N3 122.03(12) . . ?
N5 C4 N3 118.05(12) . . ?
N5 C4 N4 119.92(12) . . ?
C4 N4 C3 117.86(11) . . ?
C4 N5 H5A 120.0 . . ?
C4 N5 H5B 120.0 . . ?
H5A N5 H5B 120.0 . . ?
N6 C5 N7 125.15(12) . . ?
N6 C5 N8 117.75(12) . . ?
N7 C5 N8 117.08(12) . . ?
O2 N6 C5 117.41(11) . . ?
O3 N6 O2 121.60(12) . . ?
O3 N6 C5 120.98(12) . . ?
O4 N7 C5 120.42(12) . . ?
O4 N7 O5 122.65(12) . . ?
O5 N7 C5 116.89(12) . . ?
O6 N8 C5 117.07(11) . . ?
O6 N8 O7 123.58(12) . . ?
O7 N8 C5 119.35(12) . . ?

loop_
_geom_bond_atom_site_label_1
_geom_bond_atom_site_label_2
_geom_bond_distance
_geom_bond_site_symmetry_2
_geom_bond_publ_flag
C1 H1A 0.9800 . ?
C1 H1B 0.9800 . ?
C1 N1 1.4795(18) . ?
C1 C2 1.4985(18) . ?
N1 H1C 0.9000 . ?
N1 H1D 0.9000 . ?
N1 H1E 0.9000 . ?
O1 C3 1.2393(17) . ?
C2 N2 1.2845(18) . ?
C2 C3 1.4667(19) . ?
N2 N3 1.3543(15) . ?
C3 N4 1.3558(18) . ?
N3 H3 0.8700 . ?
N3 C4 1.3441(18) . ?
C4 N4 1.3339(18) . ?
C4 N5 1.3313(18) . ?
N5 H5A 0.8700 . ?
N5 H5B 0.8700 . ?
O2 N6 1.2489(16) . ?
O3 N6 1.2331(16) . ?
O4 N7 1.2304(17) . ?
C5 N6 1.3771(18) . ?
C5 N7 1.3854(18) . ?
C5 N8 1.4434(18) . ?
O5 N7 1.2553(16) . ?
O6 N8 1.2134(13) . ?
O7 N8 1.2185(15) . ?

loop_
_geom_torsion_atom_site_label_1
_geom_torsion_atom_site_label_2
_geom_torsion_atom_site_label_3
_geom_torsion_atom_site_label_4
_geom_torsion
_geom_torsion_site_symmetry_1
_geom_torsion_site_symmetry_2
_geom_torsion_site_symmetry_3
_geom_torsion_site_symmetry_4
_geom_torsion_publ_flag
C1 C2 N2 N3 179.10(11) . . . . ?
C1 C2 C3 O1 -1.89(19) . . . . ?
C1 C2 C3 N4 178.50(11) . . . . ?
N1 C1 C2 N2 6.77(17) . . . . ?
N1 C1 C2 C3 -174.10(11) . . . . ?
O1 C3 N4 C4 -175.81(12) . . . . ?
C2 N2 N3 C4 0.92(19) . . . . ?
C2 C3 N4 C4 3.80(18) . . . . ?
N2 C2 C3 O1 177.20(13) . . . . ?
N2 C2 C3 N4 -2.42(19) . . . . ?
N2 N3 C4 N4 0.6(2) . . . . ?
N2 N3 C4 N5 -179.60(12) . . . . ?
C3 C2 N2 N3 0.02(19) . . . . ?
N3 C4 N4 C3 -3.08(19) . . . . ?
N5 C4 N4 C3 177.15(12) . . . . ?
N6 C5 N7 O4 -11.5(2) . . . . ?
N6 C5 N7 O5 166.26(13) . . . . ?
N6 C5 N8 O6 123.90(14) . . . . ?
N6 C5 N8 O7 -55.82(18) . . . . ?
N7 C5 N6 O2 -171.37(13) . . . . ?
N7 C5 N6 O3 9.9(2) . . . . ?
N7 C5 N8 O6 -57.67(17) . . . . ?
N7 C5 N8 O7 122.61(14) . . . . ?
N8 C5 N6 O2 6.92(19) . . . . ?
N8 C5 N6 O3 -171.85(12) . . . . ?
N8 C5 N7 O4 170.15(12) . . . . ?
N8 C5 N7 O5 -12.04(19) . . . . ?
